data_7201063
loop_
_publ_author_name
'Cao, Xin-Yi'
'Yao, Yuan-Gen'
'Qin, Ye-Yan'
'Lin, Qi-Pu'
'Li, Zhao-Ji'
'Cheng, Jian-Kai'
'Zhang, Rui-Bo'

_publ_section_title
;
 Trapping in situ scission products of C--O ester bonds by unique
 coordination supramolecular architectures
;
_journal_issue 9
_journal_name_full CrystEngComm
_journal_page_first 1815
_journal_paper_doi 10.1039/b904387j
_journal_volume 11
_journal_year 2009
_chemical_formula_sum 'C80 H58 Cd2 N4 O17'
_chemical_formula_weight 1572.12
_chemical_name_systematic
;
?
;
_space_group_IT_number 30
_symmetry_cell_setting orthorhombic
_symmetry_space_group_name_Hall 'P 2 -2bc'
_symmetry_space_group_name_H-M 'P n c 2'
_atom_sites_solution_hydrogens geom
_atom_sites_solution_primary direct
_atom_sites_solution_secondary difmap
_audit_creation_method SHELXL-97
_cell_angle_alpha 90.00
_cell_angle_beta 90.00
_cell_angle_gamma 90.00
_cell_formula_units_Z 2
_cell_length_a 12.264(3)
_cell_length_b 28.899(6)
_cell_length_c 9.6755(19)
_cell_measurement_reflns_used 7471
_cell_measurement_temperature 293(2)
_cell_measurement_theta_max 27.4794
_cell_measurement_theta_min 2.6793
_cell_volume 3429.2(13)
_computing_cell_refinement 'Bruker XSCANS'
_computing_data_collection 'Bruker XSCANS'
_computing_data_reduction 'Bruker SHELXTL'
_computing_molecular_graphics 'Bruker SHELXTL'
_computing_publication_material 'Bruker SHELXTL'
_computing_structure_refinement 'SHELXL-97 (Sheldrick, 1997)'
_computing_structure_solution 'SHELXS-97 (Sheldrick, 1990)'
_diffrn_ambient_temperature 293(2)
_diffrn_detector_area_resol_mean none
_diffrn_measured_fraction_theta_full 0.994
_diffrn_measured_fraction_theta_max 0.994
_diffrn_measurement_device_type 'Bruker P4'
_diffrn_measurement_method '\w scans'
_diffrn_radiation_monochromator graphite
_diffrn_radiation_source 'fine-focus sealed tube'
_diffrn_radiation_type MoK\a
_diffrn_radiation_wavelength 0.71073
_diffrn_reflns_av_R_equivalents 0.0341
_diffrn_reflns_av_sigmaI/netI 0.0359
_diffrn_reflns_limit_h_max 15
_diffrn_reflns_limit_h_min -11
_diffrn_reflns_limit_k_max 37
_diffrn_reflns_limit_k_min -37
_diffrn_reflns_limit_l_max 12
_diffrn_reflns_limit_l_min -12
_diffrn_reflns_number 25538
_diffrn_reflns_theta_full 27.46
_diffrn_reflns_theta_max 27.46
_diffrn_reflns_theta_min 3.03
_diffrn_standards_interval_count 0
_diffrn_standards_interval_time .
_diffrn_standards_number 0
_exptl_absorpt_coefficient_mu 0.697
_exptl_absorpt_correction_T_max 1.0000
_exptl_absorpt_correction_T_min 0.8665
_exptl_absorpt_correction_type multi-scan
_exptl_crystal_colour Colorless
_exptl_crystal_density_diffrn 1.523
_exptl_crystal_density_method 'not measured'
_exptl_crystal_description Prism
_exptl_crystal_F_000 1596
_exptl_crystal_size_max 0.2000
_exptl_crystal_size_mid 0.1400
_exptl_crystal_size_min 0.0200
_refine_diff_density_max 1.082
_refine_diff_density_min -0.564
_refine_diff_density_rms 0.068
_refine_ls_abs_structure_details 'Flack H D (1983), Acta Cryst. A39, 876-881'
_refine_ls_abs_structure_Flack -0.02(3)
_refine_ls_extinction_coef 0.0046(7)
_refine_ls_extinction_expression Fc^*^=kFc[1+0.001xFc^2^\l^3^/sin(2\q)]^-1/4^
_refine_ls_extinction_method SHELXL
_refine_ls_goodness_of_fit_ref 1.013
_refine_ls_hydrogen_treatment mixed
_refine_ls_matrix_type full
_refine_ls_number_parameters 469
_refine_ls_number_reflns 7732
_refine_ls_number_restraints 76
_refine_ls_restrained_S_all 1.043
_refine_ls_R_factor_all 0.0521
_refine_ls_R_factor_gt 0.0420
_refine_ls_shift/su_max 0.003
_refine_ls_shift/su_mean 0.000
_refine_ls_structure_factor_coef Fsqd
_refine_ls_weighting_details 'calc w=1/[\s^2^(Fo^2^)+(0.0678P)^2^+0.0000P] where P=(Fo^2^+2Fc^2^)/3'
_refine_ls_weighting_scheme calc
_refine_ls_wR_factor_gt 0.1032
_refine_ls_wR_factor_ref 0.1111
_reflns_number_gt 6421
_reflns_number_total 7732
_reflns_threshold_expression >2sigma(I)
_cod_data_source_file b904387j.txt
_cod_data_source_block 2_R2
_cod_depositor_comments
;
The following automatic conversions were performed:
'_symmetry_cell_setting' value 'Orthorhombic' changed to 'orthorhombic'
according to '/home/saulius/struct/CIF-dictionaries/cif_core.dic'
dictionary named 'cif_core.dic' version 2.4.1 from
2010-06-29.

'_exptl_absorpt_correction_type' value 'Multi-scan' changed
to 'multi-scan' according to
'/home/saulius/struct/CIF-dictionaries/cif_core.dic' dictionary named
'cif_core.dic' version 2.4.1 from 2010-06-29.

Automatic conversion script
Id: cif_fix_enum 1527 2010-12-29 10:47:43Z saulius 
;
_cod_original_sg_symbol_H-M Pnc2
_cod_database_code 7201063

loop_
_symmetry_equiv_pos_as_xyz
'x, y, z'
'-x, -y, z'
'-x, y+1/2, z+1/2'
'x, -y+1/2, z+1/2'

loop_
_atom_site_label
_atom_site_type_symbol
_atom_site_fract_x
_atom_site_fract_y
_atom_site_fract_z
_atom_site_U_iso_or_equiv
_atom_site_adp_type
_atom_site_occupancy
_atom_site_symmetry_multiplicity
_atom_site_calc_flag
_atom_site_refinement_flags
_atom_site_disorder_assembly
_atom_site_disorder_group
Cd1 Cd 0.154488(19) 0.973655(8) 0.49939(6) 0.04541(11) Uani 1 1 d . . .
O1 O 0.8526(3) 0.52721(11) 0.8374(4) 0.0622(9) Uani 1 1 d . . .
O1W O 1.5000 0.5000 -0.2351(11) 0.167(4) Uani 1 2 d SD . .
H1W H 1.5452(7) 0.4867(3) -0.180(2) 0.250 Uiso 1 1 d D . .
O2 O 0.3115(4) 0.94603(13) 0.3608(4) 0.0841(10) Uani 1 1 d U . .
O3 O 0.9864(3) 0.55704(11) 0.9624(3) 0.0606(8) Uani 1 1 d . . .
O4 O 0.2280(2) 0.89901(10) 0.5012(5) 0.0739(8) Uani 1 1 d U . .
O5 O 0.6082(3) 0.77009(12) 0.2699(5) 0.0799(12) Uani 1 1 d . . .
O6 O 0.9066(3) 0.71794(11) 0.5225(5) 0.0779(11) Uani 1 1 d . . .
O7 O 1.1588(5) 0.6683(3) 0.1619(9) 0.149(2) Uani 1 1 d U . .
O8 O 1.3230(7) 0.6172(4) 0.2624(12) 0.183(3) Uani 1 1 d U . .
N1 N 0.2887(3) 1.01669(13) 0.6186(4) 0.0537(9) Uani 1 1 d . . .
N2 N 0.1248(3) 0.96726(12) 0.7371(4) 0.0493(8) Uani 1 1 d . . .
C1 C 0.3019(4) 0.90691(18) 0.4141(5) 0.0638(11) Uani 1 1 d U . .
C2 C 0.3807(4) 0.87035(15) 0.3773(5) 0.0540(10) Uani 1 1 d . . .
C3 C 0.4712(4) 0.88043(16) 0.2948(6) 0.0649(12) Uani 1 1 d . . .
H3A H 0.4818 0.9104 0.2623 0.078 Uiso 1 1 calc R . .
C4 C 0.5456(4) 0.84578(16) 0.2609(6) 0.0711(14) Uani 1 1 d . . .
H4A H 0.6055 0.8526 0.2056 0.085 Uiso 1 1 calc R . .
C5 C 0.5306(4) 0.80125(16) 0.3095(5) 0.0596(11) Uani 1 1 d . . .
C6 C 0.4417(4) 0.79079(17) 0.3901(6) 0.0712(14) Uani 1 1 d . . .
H6A H 0.4309 0.7607 0.4216 0.085 Uiso 1 1 calc R . .
C7 C 0.3689(4) 0.82516(18) 0.4238(6) 0.0662(13) Uani 1 1 d . . .
H7A H 0.3096 0.8179 0.4797 0.079 Uiso 1 1 calc R . .
C8 C 0.5931(5) 0.72246(18) 0.3112(7) 0.0767(16) Uani 1 1 d . . .
H8A H 0.5264 0.7100 0.2724 0.092 Uiso 1 1 calc R . .
H8B H 0.5899 0.7198 0.4111 0.092 Uiso 1 1 calc R . .
C9 C 0.6927(5) 0.69709(16) 0.2540(5) 0.0633(12) Uani 1 1 d . . .
C10 C 0.7952(4) 0.70091(15) 0.3173(5) 0.0601(12) Uani 1 1 d . . .
C11 C 0.8830(5) 0.67830(18) 0.2577(6) 0.0709(13) Uani 1 1 d . . .
H11A H 0.9513 0.6799 0.2992 0.085 Uiso 1 1 calc R . .
C12 C 0.8696(5) 0.65315(19) 0.1358(6) 0.0765(16) Uani 1 1 d . . .
H12A H 0.9293 0.6383 0.0963 0.092 Uiso 1 1 calc R . .
C13 C 0.7704(6) 0.65004(19) 0.0742(6) 0.0797(16) Uani 1 1 d . . .
H13A H 0.7627 0.6339 -0.0083 0.096 Uiso 1 1 calc R . .
C14 C 0.6806(5) 0.6710(2) 0.1349(7) 0.0760(15) Uani 1 1 d . . .
H14A H 0.6119 0.6676 0.0953 0.091 Uiso 1 1 calc R . .
C15 C 0.8121(6) 0.72975(19) 0.4461(6) 0.0791(16) Uani 1 1 d . . .
H15A H 0.8168 0.7621 0.4196 0.095 Uiso 1 1 calc R . .
H15B H 0.7489 0.7263 0.5054 0.095 Uiso 1 1 calc R . .
C16 C 0.9043(4) 0.67877(15) 0.6038(5) 0.0590(11) Uani 1 1 d . . .
C17 C 0.8232(4) 0.64577(18) 0.5979(5) 0.0600(12) Uani 1 1 d . . .
H17A H 0.7639 0.6497 0.5392 0.072 Uiso 1 1 calc R . .
C18 C 0.9911(5) 0.67335(18) 0.6940(5) 0.0710(14) Uani 1 1 d . . .
H18A H 1.0457 0.6956 0.6981 0.085 Uiso 1 1 calc R . .
C19 C 0.8309(3) 0.60658(18) 0.6806(5) 0.0545(11) Uani 1 1 d . . .
H19A H 0.7775 0.5838 0.6742 0.065 Uiso 1 1 calc R . .
C20 C 0.9964(4) 0.63450(17) 0.7786(5) 0.0612(11) Uani 1 1 d . . .
H20A H 1.0543 0.6312 0.8399 0.073 Uiso 1 1 calc R . .
C21 C 0.9165(3) 0.60071(15) 0.7726(4) 0.0472(9) Uani 1 1 d . . .
C22 C 0.9207(4) 0.55853(15) 0.8626(4) 0.0493(9) Uani 1 1 d . . .
C23 C 0.3676(5) 1.0408(2) 0.5606(6) 0.0715(14) Uani 1 1 d . . .
H23A H 0.3681 1.0438 0.4649 0.086 Uiso 1 1 calc R . .
C24 C 0.4499(5) 1.0619(2) 0.6362(7) 0.0854(18) Uani 1 1 d . . .
H24A H 0.5035 1.0791 0.5916 0.103 Uiso 1 1 calc R . .
C25 C 0.4514(4) 1.0572(2) 0.7770(7) 0.0769(15) Uani 1 1 d . . .
H25A H 0.5069 1.0705 0.8290 0.092 Uiso 1 1 calc R . .
C26 C 0.3688(4) 1.03207(17) 0.8410(6) 0.0586(11) Uani 1 1 d . . .
C27 C 0.3662(4) 1.02391(18) 0.9870(12) 0.0721(16) Uani 1 1 d . . .
H27A H 0.4204 1.0366 1.0425 0.087 Uiso 1 1 calc R . .
C28 C 0.2882(5) 0.9986(2) 1.0450(5) 0.0761(15) Uani 1 1 d . . .
H28A H 0.2894 0.9938 1.1400 0.091 Uiso 1 1 calc R . .
C29 C 0.2026(4) 0.97849(17) 0.9648(4) 0.0604(13) Uani 1 1 d . . .
C30 C 0.1184(5) 0.9522(2) 1.0177(7) 0.0851(16) Uani 1 1 d . . .
H30A H 0.1158 0.9467 1.1124 0.102 Uiso 1 1 calc R . .
C31 C 0.0392(5) 0.9342(2) 0.9354(6) 0.0832(17) Uani 1 1 d . . .
H31A H -0.0179 0.9170 0.9726 0.100 Uiso 1 1 calc R . .
C32 C 0.0461(4) 0.94212(18) 0.7931(5) 0.0646(12) Uani 1 1 d . . .
H32A H -0.0065 0.9293 0.7356 0.078 Uiso 1 1 calc R . .
C33 C 0.2019(4) 0.98536(14) 0.8195(4) 0.0466(9) Uani 1 1 d . . .
C34 C 0.2881(3) 1.01221(14) 0.7576(4) 0.0471(9) Uani 1 1 d . . .
C35 C 1.2056(8) 0.6767(4) 0.2850(10) 0.1149(19) Uani 1 1 d U . .
C36 C 1.1690(7) 0.7141(3) 0.3655(11) 0.117(2) Uani 1 1 d U . .
H36A H 1.1166 0.7346 0.3333 0.141 Uiso 1 1 calc R . .
C37 C 1.2168(10) 0.7188(4) 0.4998(14) 0.147(3) Uani 1 1 d U . .
H37A H 1.1962 0.7427 0.5584 0.176 Uiso 1 1 calc R . .
C38 C 1.2956(12) 0.6862(5) 0.5410(11) 0.157(4) Uani 1 1 d U . .
H38A H 1.3258 0.6885 0.6289 0.188 Uiso 1 1 calc R . .
C39 C 1.3276(9) 0.6528(5) 0.4591(11) 0.152(4) Uani 1 1 d U . .
H39A H 1.3806 0.6319 0.4880 0.182 Uiso 1 1 calc R . .
C40 C 1.2823(8) 0.6491(4) 0.3315(9) 0.117(2) Uani 1 1 d U . .

loop_
_atom_site_aniso_label
_atom_site_aniso_U_11
_atom_site_aniso_U_22
_atom_site_aniso_U_33
_atom_site_aniso_U_23
_atom_site_aniso_U_13
_atom_site_aniso_U_12
Cd1 0.04606(16) 0.05008(15) 0.04009(15) 0.00260(18) 0.00218(18) 0.00537(10)
O1 0.073(2) 0.065(2) 0.049(2) 0.0163(15) -0.0079(15) -0.0172(15)
O1W 0.174(9) 0.193(10) 0.133(8) 0.000 0.000 0.019(9)
O2 0.107(2) 0.067(2) 0.078(2) 0.0067(19) 0.025(2) 0.032(2)
O3 0.0556(16) 0.0720(18) 0.054(2) 0.0008(13) -0.0096(13) 0.0137(14)
O4 0.0627(16) 0.0661(15) 0.093(2) -0.001(2) 0.017(2) 0.0166(13)
O5 0.067(2) 0.0573(18) 0.116(3) 0.010(2) 0.034(2) 0.0196(16)
O6 0.103(2) 0.0534(15) 0.078(3) 0.0088(18) -0.004(2) 0.0036(17)
O7 0.138(4) 0.168(5) 0.140(5) 0.001(4) 0.002(3) -0.010(3)
O8 0.175(6) 0.189(7) 0.185(7) 0.004(6) -0.006(6) 0.022(5)
N1 0.051(2) 0.062(2) 0.048(2) 0.0062(17) 0.0056(17) 0.0000(17)
N2 0.0464(18) 0.0544(19) 0.047(2) 0.0024(16) 0.0071(17) -0.0014(15)
C1 0.066(2) 0.061(2) 0.065(2) -0.006(2) 0.001(2) 0.016(2)
C2 0.052(2) 0.051(2) 0.058(3) -0.0059(19) -0.004(2) 0.008(2)
C3 0.070(3) 0.052(2) 0.073(3) 0.005(2) 0.018(3) 0.007(2)
C4 0.066(3) 0.057(2) 0.091(4) 0.002(3) 0.032(3) 0.006(2)
C5 0.052(2) 0.056(2) 0.071(3) 0.001(2) 0.012(2) 0.0105(19)
C6 0.065(3) 0.052(2) 0.097(4) 0.015(3) 0.020(3) 0.006(2)
C7 0.055(3) 0.068(3) 0.076(3) 0.005(3) 0.016(2) 0.008(2)
C8 0.081(4) 0.059(3) 0.090(4) 0.008(3) 0.022(3) 0.020(3)
C9 0.073(3) 0.054(2) 0.063(3) 0.007(2) 0.014(3) 0.017(2)
C10 0.076(3) 0.049(2) 0.056(3) 0.012(2) 0.018(2) 0.019(2)
C11 0.077(3) 0.063(3) 0.072(3) 0.006(3) 0.014(3) 0.024(3)
C12 0.091(4) 0.068(3) 0.070(3) 0.002(3) 0.026(3) 0.032(3)
C13 0.107(5) 0.068(3) 0.065(3) -0.003(3) 0.006(3) 0.021(3)
C14 0.073(3) 0.069(3) 0.086(4) 0.008(3) 0.004(3) 0.015(3)
C15 0.106(4) 0.060(3) 0.071(3) 0.006(2) 0.007(3) 0.036(3)
C16 0.078(3) 0.049(2) 0.050(2) 0.0000(19) 0.006(2) 0.004(2)
C17 0.058(3) 0.074(3) 0.048(2) 0.014(2) 0.006(2) 0.008(2)
C18 0.084(4) 0.065(3) 0.063(3) -0.002(2) -0.007(3) -0.018(3)
C19 0.049(2) 0.067(3) 0.047(2) 0.009(2) 0.0101(18) 0.001(2)
C20 0.061(3) 0.069(3) 0.053(3) 0.003(2) -0.002(2) -0.004(2)
C21 0.044(2) 0.058(2) 0.0397(19) 0.0012(17) 0.0065(17) 0.0054(17)
C22 0.049(2) 0.057(2) 0.042(2) 0.0047(18) 0.0049(18) 0.004(2)
C23 0.070(3) 0.084(3) 0.061(3) 0.019(3) 0.015(3) -0.017(3)
C24 0.067(3) 0.091(4) 0.098(5) 0.024(4) 0.014(3) -0.022(3)
C25 0.064(3) 0.086(4) 0.081(4) -0.006(3) 0.001(3) -0.024(3)
C26 0.052(2) 0.066(3) 0.057(3) -0.003(2) 0.004(2) -0.004(2)
C27 0.068(3) 0.095(3) 0.053(4) -0.007(3) -0.014(4) -0.007(2)
C28 0.081(4) 0.103(4) 0.043(3) -0.004(3) -0.004(2) -0.001(3)
C29 0.061(3) 0.078(3) 0.043(3) 0.0008(19) 0.0048(19) -0.001(2)
C30 0.098(4) 0.105(4) 0.053(4) 0.013(3) 0.023(3) -0.009(3)
C31 0.085(4) 0.103(4) 0.062(3) 0.011(3) 0.026(3) -0.029(3)
C32 0.058(3) 0.072(3) 0.064(3) -0.002(2) 0.010(2) -0.016(2)
C33 0.046(2) 0.053(2) 0.041(2) 0.0023(17) 0.0022(18) 0.0000(18)
C34 0.040(2) 0.052(2) 0.048(2) 0.0024(18) 0.0019(18) 0.0041(17)
C35 0.103(4) 0.137(5) 0.105(4) 0.004(4) 0.007(3) -0.013(4)
C36 0.120(6) 0.110(5) 0.122(6) 0.003(5) 0.039(5) -0.029(4)
C37 0.190(9) 0.143(6) 0.107(5) -0.024(7) 0.061(7) -0.075(6)
C38 0.211(11) 0.168(9) 0.093(6) 0.007(5) -0.019(6) -0.081(7)
C39 0.183(9) 0.170(9) 0.103(7) 0.015(5) -0.041(6) -0.029(7)
C40 0.121(6) 0.128(6) 0.102(5) -0.009(5) -0.001(4) 0.002(4)

loop_
_atom_type_symbol
_atom_type_description
_atom_type_scat_dispersion_real
_atom_type_scat_dispersion_imag
_atom_type_scat_source
C C 0.0033 0.0016 'International Tables Vol C Tables 4.2.6.8 and 6.1.1.4'
H H 0.0000 0.0000 'International Tables Vol C Tables 4.2.6.8 and 6.1.1.4'
Cd Cd -0.8075 1.2024 'International Tables Vol C Tables 4.2.6.8 and 6.1.1.4'
N N 0.0061 0.0033 'International Tables Vol C Tables 4.2.6.8 and 6.1.1.4'
O O 0.0106 0.0060 'International Tables Vol C Tables 4.2.6.8 and 6.1.1.4'

loop_
_geom_angle_atom_site_label_1
_geom_angle_atom_site_label_2
_geom_angle_atom_site_label_3
_geom_angle
_geom_angle_site_symmetry_1
_geom_angle_site_symmetry_3
_geom_angle_publ_flag
O1 Cd1 O3 97.26(12) 3_654 4_464 ?
O1 Cd1 N2 138.55(13) 3_654 . ?
O3 Cd1 N2 89.03(12) 4_464 . ?
O1 Cd1 O4 131.92(15) 3_654 . ?
O3 Cd1 O4 89.48(12) 4_464 . ?
N2 Cd1 O4 88.85(15) . . ?
O1 Cd1 N1 90.28(13) 3_654 . ?
O3 Cd1 N1 156.06(12) 4_464 . ?
N2 Cd1 N1 70.71(13) . . ?
O4 Cd1 N1 102.31(13) . . ?
O1 Cd1 O2 82.64(13) 3_654 . ?
O3 Cd1 O2 119.59(14) 4_464 . ?
N2 Cd1 O2 128.92(14) . . ?
O4 Cd1 O2 53.64(13) . . ?
N1 Cd1 O2 83.82(15) . . ?
O1 Cd1 C1 107.62(15) 3_654 . ?
O3 Cd1 C1 105.86(14) 4_464 . ?
N2 Cd1 C1 109.87(14) . . ?
O4 Cd1 C1 26.85(14) . . ?
N1 Cd1 C1 93.29(15) . . ?
O2 Cd1 C1 26.79(14) . . ?
C22 O1 Cd1 113.2(3) . 3_645 ?
C1 O2 Cd1 89.7(3) . . ?
C22 O3 Cd1 135.6(3) . 4_665 ?
C1 O4 Cd1 96.0(3) . . ?
C5 O5 C8 117.5(4) . . ?
C16 O6 C15 118.6(4) . . ?
C23 N1 C34 118.6(5) . . ?
C23 N1 Cd1 125.6(4) . . ?
C34 N1 Cd1 115.6(3) . . ?
C32 N2 C33 118.9(4) . . ?
C32 N2 Cd1 124.1(3) . . ?
C33 N2 Cd1 116.4(3) . . ?
O2 C1 O4 120.6(4) . . ?
O2 C1 C2 119.1(5) . . ?
O4 C1 C2 120.2(5) . . ?
O2 C1 Cd1 63.5(3) . . ?
O4 C1 Cd1 57.1(2) . . ?
C2 C1 Cd1 176.6(4) . . ?
C7 C2 C3 117.7(4) . . ?
C7 C2 C1 121.8(5) . . ?
C3 C2 C1 120.6(4) . . ?
C4 C3 C2 120.3(4) . . ?
C4 C3 H3A 119.9 . . ?
C2 C3 H3A 119.9 . . ?
C5 C4 C3 120.1(5) . . ?
C5 C4 H4A 119.9 . . ?
C3 C4 H4A 119.9 . . ?
O5 C5 C6 124.6(4) . . ?
O5 C5 C4 115.2(4) . . ?
C6 C5 C4 120.2(4) . . ?
C5 C6 C7 119.4(5) . . ?
C5 C6 H6A 120.3 . . ?
C7 C6 H6A 120.3 . . ?
C6 C7 C2 122.3(5) . . ?
C6 C7 H7A 118.8 . . ?
C2 C7 H7A 118.8 . . ?
O5 C8 C9 104.7(4) . . ?
O5 C8 H8A 110.8 . . ?
C9 C8 H8A 110.8 . . ?
O5 C8 H8B 110.8 . . ?
C9 C8 H8B 110.8 . . ?
H8A C8 H8B 108.9 . . ?
C14 C9 C10 120.2(5) . . ?
C14 C9 C8 118.4(6) . . ?
C10 C9 C8 121.3(5) . . ?
C11 C10 C9 118.5(5) . . ?
C11 C10 C15 119.7(5) . . ?
C9 C10 C15 121.8(4) . . ?
C10 C11 C12 120.4(6) . . ?
C10 C11 H11A 119.8 . . ?
C12 C11 H11A 119.8 . . ?
C13 C12 C11 120.7(5) . . ?
C13 C12 H12A 119.6 . . ?
C11 C12 H12A 119.6 . . ?
C12 C13 C14 119.8(6) . . ?
C12 C13 H13A 120.1 . . ?
C14 C13 H13A 120.1 . . ?
C9 C14 C13 120.3(6) . . ?
C9 C14 H14A 119.9 . . ?
C13 C14 H14A 119.9 . . ?
O6 C15 C10 114.2(4) . . ?
O6 C15 H15A 108.7 . . ?
C10 C15 H15A 108.7 . . ?
O6 C15 H15B 108.7 . . ?
C10 C15 H15B 108.7 . . ?
H15A C15 H15B 107.6 . . ?
O6 C16 C17 124.0(5) . . ?
O6 C16 C18 115.9(4) . . ?
C17 C16 C18 120.1(4) . . ?
C16 C17 C19 119.3(5) . . ?
C16 C17 H17A 120.3 . . ?
C19 C17 H17A 120.3 . . ?
C16 C18 C20 119.8(5) . . ?
C16 C18 H18A 120.1 . . ?
C20 C18 H18A 120.1 . . ?
C21 C19 C17 121.4(5) . . ?
C21 C19 H19A 119.3 . . ?
C17 C19 H19A 119.3 . . ?
C21 C20 C18 120.8(5) . . ?
C21 C20 H20A 119.6 . . ?
C18 C20 H20A 119.6 . . ?
C20 C21 C19 118.5(4) . . ?
C20 C21 C22 121.6(4) . . ?
C19 C21 C22 119.9(4) . . ?
O1 C22 O3 123.4(4) . . ?
O1 C22 C21 116.7(4) . . ?
O3 C22 C21 119.7(4) . . ?
N1 C23 C24 122.8(6) . . ?
N1 C23 H23A 118.6 . . ?
C24 C23 H23A 118.6 . . ?
C25 C24 C23 119.4(5) . . ?
C25 C24 H24A 120.3 . . ?
C23 C24 H24A 120.3 . . ?
C24 C25 C26 119.0(5) . . ?
C24 C25 H25A 120.5 . . ?
C26 C25 H25A 120.5 . . ?
C25 C26 C34 118.2(5) . . ?
C25 C26 C27 122.7(5) . . ?
C34 C26 C27 119.0(5) . . ?
C28 C27 C26 121.5(7) . . ?
C28 C27 H27A 119.2 . . ?
C26 C27 H27A 119.2 . . ?
C27 C28 C29 121.6(6) . . ?
C27 C28 H28A 119.2 . . ?
C29 C28 H28A 119.2 . . ?
C30 C29 C33 116.1(5) . . ?
C30 C29 C28 124.9(5) . . ?
C33 C29 C28 119.1(5) . . ?
C31 C30 C29 121.9(6) . . ?
C31 C30 H30A 119.1 . . ?
C29 C30 H30A 119.1 . . ?
C30 C31 C32 118.0(5) . . ?
C30 C31 H31A 121.0 . . ?
C32 C31 H31A 121.0 . . ?
N2 C32 C31 122.6(5) . . ?
N2 C32 H32A 118.7 . . ?
C31 C32 H32A 118.7 . . ?
N2 C33 C29 122.6(4) . . ?
N2 C33 C34 118.7(4) . . ?
C29 C33 C34 118.8(4) . . ?
N1 C34 C26 122.1(4) . . ?
N1 C34 C33 117.9(4) . . ?
C26 C34 C33 120.0(4) . . ?
C40 C35 O7 120.1(10) . . ?
C40 C35 C36 120.4(10) . . ?
O7 C35 C36 119.5(10) . . ?
C35 C36 C37 116.4(10) . . ?
C35 C36 H36A 121.8 . . ?
C37 C36 H36A 121.8 . . ?
C38 C37 C36 118.4(11) . . ?
C38 C37 H37A 120.8 . . ?
C36 C37 H37A 120.8 . . ?
C39 C38 C37 121.9(12) . . ?
C39 C38 H38A 119.1 . . ?
C37 C38 H38A 119.1 . . ?
C38 C39 C40 119.1(12) . . ?
C38 C39 H39A 120.5 . . ?
C40 C39 H39A 120.5 . . ?
O8 C40 C35 123.6(10) . . ?
O8 C40 C39 112.5(11) . . ?
C35 C40 C39 123.8(11) . . ?

loop_
_geom_bond_atom_site_label_1
_geom_bond_atom_site_label_2
_geom_bond_distance
_geom_bond_site_symmetry_2
_geom_bond_publ_flag
Cd1 O1 2.204(3) 3_654 ?
Cd1 O3 2.273(3) 4_464 ?
Cd1 N2 2.336(4) . ?
Cd1 O4 2.338(3) . ?
Cd1 N1 2.364(4) . ?
Cd1 O2 2.479(4) . ?
Cd1 C1 2.769(5) . ?
O1 C22 1.256(5) . ?
O1 Cd1 2.204(3) 3_645 ?
O1W H1W 0.861(11) . ?
O2 C1 1.248(7) . ?
O3 C22 1.258(5) . ?
O3 Cd1 2.273(3) 4_665 ?
O4 C1 1.258(6) . ?
O5 C5 1.365(5) . ?
O5 C8 1.445(6) . ?
O6 C16 1.379(6) . ?
O6 C15 1.417(7) . ?
O7 C35 1.344(11) . ?
O8 C40 1.244(12) . ?
N1 C23 1.317(6) . ?
N1 C34 1.352(6) . ?
N2 C32 1.324(6) . ?
N2 C33 1.342(6) . ?
C1 C2 1.476(7) . ?
C2 C7 1.389(7) . ?
C2 C3 1.398(7) . ?
C3 C4 1.394(7) . ?
C3 H3A 0.9300 . ?
C4 C5 1.382(7) . ?
C4 H4A 0.9300 . ?
C5 C6 1.374(7) . ?
C6 C7 1.375(7) . ?
C6 H6A 0.9300 . ?
C7 H7A 0.9300 . ?
C8 C9 1.529(7) . ?
C8 H8A 0.9700 . ?
C8 H8B 0.9700 . ?
C9 C14 1.384(8) . ?
C9 C10 1.402(8) . ?
C10 C11 1.386(7) . ?
C10 C15 1.513(8) . ?
C11 C12 1.395(8) . ?
C11 H11A 0.9300 . ?
C12 C13 1.357(9) . ?
C12 H12A 0.9300 . ?
C13 C14 1.388(8) . ?
C13 H13A 0.9300 . ?
C14 H14A 0.9300 . ?
C15 H15A 0.9700 . ?
C15 H15B 0.9700 . ?
C16 C17 1.380(7) . ?
C16 C18 1.386(7) . ?
C17 C19 1.390(7) . ?
C17 H17A 0.9300 . ?
C18 C20 1.391(7) . ?
C18 H18A 0.9300 . ?
C19 C21 1.386(6) . ?
C19 H19A 0.9300 . ?
C20 C21 1.385(6) . ?
C20 H20A 0.9300 . ?
C21 C22 1.499(6) . ?
C23 C24 1.388(8) . ?
C23 H23A 0.9300 . ?
C24 C25 1.369(9) . ?
C24 H24A 0.9300 . ?
C25 C26 1.392(7) . ?
C25 H25A 0.9300 . ?
C26 C34 1.400(7) . ?
C26 C27 1.432(13) . ?
C27 C28 1.328(9) . ?
C27 H27A 0.9300 . ?
C28 C29 1.429(8) . ?
C28 H28A 0.9300 . ?
C29 C30 1.380(8) . ?
C29 C33 1.420(6) . ?
C30 C31 1.361(9) . ?
C30 H30A 0.9300 . ?
C31 C32 1.398(8) . ?
C31 H31A 0.9300 . ?
C32 H32A 0.9300 . ?
C33 C34 1.442(6) . ?
C35 C40 1.312(13) . ?
C35 C36 1.405(13) . ?
C36 C37 1.432(17) . ?
C36 H36A 0.9300 . ?
C37 C38 1.405(18) . ?
C37 H37A 0.9300 . ?
C38 C39 1.308(16) . ?
C38 H38A 0.9300 . ?
C39 C40 1.359(12) . ?
C39 H39A 0.9300 . ?
